data_7035484
loop_
_publ_author_name
'Dutta, Jayita'
'Richmond, Michael G.'
'Bhattacharya, Samaresh'

_publ_section_title
;
 Palladium(0)-mediated C-H bond activation of N-(naphthyl)salicylaldimine
 and related ligands: utilization of the resulting organopalladium
 complexes in catalytic C-C and C-N coupling reactions.
;
_journal_issue 30
_journal_name_full 'Dalton transactions (Cambridge, England : 2003)'
_journal_page_first 13615
_journal_page_last 13632
_journal_paper_doi 10.1039/c5dt01564b
_journal_volume 44
_journal_year 2015
_chemical_formula_sum 'C62 H50 N2 O4 P2 Pd2'
_chemical_formula_weight 1161.78
_chemical_name_systematic
; 
 ? 
;
_space_group_IT_number 2
_symmetry_space_group_name_Hall '-P 1'
_symmetry_space_group_name_H-M 'P -1'
_atom_sites_solution_hydrogens geom
_atom_sites_solution_primary direct
_atom_sites_solution_secondary difmap
_audit_creation_method SHELXL-97
_audit_update_record
;
2013-10-10 deposited with the CCDC.
2015-06-18 downloaded from the CCDC.
;
_cell_angle_alpha 104.8440(10)
_cell_angle_beta 107.3350(10)
_cell_angle_gamma 105.7500(10)
_cell_formula_units_Z 1
_cell_length_a 8.6555(2)
_cell_length_b 12.6136(3)
_cell_length_c 13.6905(3)
_cell_measurement_temperature 273(2)
_cell_volume 1277.47(5)
_computing_structure_refinement 'SHELXL-97 (Sheldrick, 2008)'
_computing_structure_solution 'SHELXS-97 (Sheldrick, 2008)'
_diffrn_ambient_temperature 273(2)
_diffrn_measured_fraction_theta_full 0.987
_diffrn_measured_fraction_theta_max 0.987
_diffrn_radiation_monochromator graphite
_diffrn_radiation_source 'fine-focus sealed tube'
_diffrn_radiation_type MoK\a
_diffrn_radiation_wavelength 0.71073
_diffrn_reflns_av_R_equivalents 0.0256
_diffrn_reflns_av_sigmaI/netI 0.0252
_diffrn_reflns_limit_h_max 11
_diffrn_reflns_limit_h_min -11
_diffrn_reflns_limit_k_max 16
_diffrn_reflns_limit_k_min -16
_diffrn_reflns_limit_l_max 17
_diffrn_reflns_limit_l_min -17
_diffrn_reflns_number 21569
_diffrn_reflns_theta_full 27.65
_diffrn_reflns_theta_max 27.65
_diffrn_reflns_theta_min 1.68
_exptl_absorpt_coefficient_mu 0.818
_exptl_absorpt_correction_T_max 0.885
_exptl_absorpt_correction_T_min 0.863
_exptl_absorpt_correction_type multi-scan
_exptl_crystal_density_diffrn 1.510
_exptl_crystal_density_method 'not measured'
_exptl_crystal_F_000 590
_exptl_crystal_size_max 0.18
_exptl_crystal_size_mid 0.15
_exptl_crystal_size_min 0.15
_refine_diff_density_max 0.342
_refine_diff_density_min -0.345
_refine_diff_density_rms 0.060
_refine_ls_extinction_method none
_refine_ls_goodness_of_fit_ref 1.023
_refine_ls_hydrogen_treatment constr
_refine_ls_matrix_type full
_refine_ls_number_parameters 326
_refine_ls_number_reflns 5886
_refine_ls_number_restraints 0
_refine_ls_restrained_S_all 1.023
_refine_ls_R_factor_all 0.0286
_refine_ls_R_factor_gt 0.0246
_refine_ls_shift/su_max 0.002
_refine_ls_shift/su_mean 0.000
_refine_ls_structure_factor_coef Fsqd
_refine_ls_weighting_details 'calc w=1/[\s^2^(Fo^2^)+(0.0347P)^2^+0.4119P] where P=(Fo^2^+2Fc^2^)/3'
_refine_ls_weighting_scheme calc
_refine_ls_wR_factor_gt 0.0636
_refine_ls_wR_factor_ref 0.0662
_reflns_number_gt 5321
_reflns_number_total 5886
_reflns_threshold_expression >2sigma(I)
_cod_data_source_file c5dt01564b2.cif
_cod_data_source_block jd11
_cod_depositor_comments
;
The following automatic conversions were performed:

'_exptl_absorpt_correction_type' value 'Multi-Scan' changed to
'multi-scan' according to
/usr/data/users/saulius/crontab/automatic-downloads/rss-feeds/RSC/lib/dictionaries/cif_core.dic
dictionary named 'cif_core.dic' version 2.4.2 from 2011-04-26.

Automatic conversion script
Id: cif_fix_values 3271 2015-04-21 07:52:19Z andrius 

 Adding full bibliography for 7035480--7035485.cif.
;
_cod_original_sg_symbol_H-M P-1
_cod_database_code 7035484

loop_
_symmetry_equiv_pos_as_xyz
'x, y, z'
'-x, -y, -z'

loop_
_atom_site_label
_atom_site_type_symbol
_atom_site_fract_x
_atom_site_fract_y
_atom_site_fract_z
_atom_site_U_iso_or_equiv
_atom_site_adp_type
_atom_site_occupancy
_atom_site_symmetry_multiplicity
_atom_site_calc_flag
_atom_site_refinement_flags
Pd1 Pd 0.091288(18) 0.197161(12) 0.441782(11) 0.02991(6) Uani 1 1 d .
P1 P -0.01606(6) 0.32678(4) 0.38823(4) 0.02992(11) Uani 1 1 d .
O1 O 0.1757(2) 0.30366(13) 0.60494(11) 0.0429(3) Uani 1 1 d .
O2 O 0.5322(3) 0.24848(16) 0.98362(13) 0.0644(5) Uani 1 1 d .
N1 N 0.1992(2) 0.08308(14) 0.48617(13) 0.0337(3) Uani 1 1 d .
C1 C 0.2569(3) 0.28164(17) 0.68936(16) 0.0356(4) Uani 1 1 d .
C2 C 0.2892(3) 0.35721(19) 0.79590(18) 0.0449(5) Uani 1 1 d .
H2 H 0.2477 0.4183 0.8022 0.054 Uiso 1 1 calc R
C3 C 0.3789(3) 0.3438(2) 0.88954(18) 0.0492(5) Uani 1 1 d .
H3 H 0.3971 0.3954 0.9577 0.059 Uiso 1 1 calc R
C4 C 0.4434(3) 0.2532(2) 0.88398(17) 0.0451(5) Uani 1 1 d .
C8 C 0.5779(4) 0.1486(2) 0.9796(2) 0.0640(7) Uani 1 1 d .
H8A H 0.4768 0.0778 0.9327 0.096 Uiso 1 1 calc R
H8B H 0.6208 0.1472 1.0523 0.096 Uiso 1 1 calc R
H8C H 0.6671 0.1527 0.9510 0.096 Uiso 1 1 calc R
C5 C 0.4140(3) 0.1776(2) 0.78423(18) 0.0442(5) Uani 1 1 d .
H5 H 0.4574 0.1175 0.7807 0.053 Uiso 1 1 calc R
C6 C 0.3181(3) 0.18740(18) 0.68419(16) 0.0360(4) Uani 1 1 d .
C7 C 0.2883(3) 0.09809(18) 0.58599(17) 0.0389(4) Uani 1 1 d .
H7 H 0.3396 0.0433 0.5946 0.047 Uiso 1 1 calc R
C9 C 0.1740(3) -0.01446(17) 0.39468(17) 0.0374(4) Uani 1 1 d .
C10 C 0.2355(4) -0.1029(2) 0.3999(2) 0.0536(6) Uani 1 1 d .
H10 H 0.3003 -0.1029 0.4677 0.064 Uiso 1 1 calc R
C11 C 0.1997(4) -0.1940(2) 0.3020(2) 0.0615(7) Uani 1 1 d .
H11 H 0.2412 -0.2542 0.3056 0.074 Uiso 1 1 calc R
C12 C 0.1057(3) -0.1952(2) 0.2024(2) 0.0537(6) Uani 1 1 d .
H12 H 0.0845 -0.2560 0.1388 0.064 Uiso 1 1 calc R
C18 C 0.0396(3) -0.10544(18) 0.19391(18) 0.0411(5) Uani 1 1 d .
C13 C -0.0583(3) -0.1021(2) 0.09244(18) 0.0477(5) Uani 1 1 d .
H13 H -0.0839 -0.1617 0.0268 0.057 Uiso 1 1 calc R
C14 C -0.1148(3) -0.0122(2) 0.09080(18) 0.0465(5) Uani 1 1 d .
H14 H -0.1789 -0.0107 0.0236 0.056 Uiso 1 1 calc R
C15 C -0.0789(3) 0.07868(19) 0.18834(17) 0.0399(5) Uani 1 1 d .
H15 H -0.1206 0.1387 0.1839 0.048 Uiso 1 1 calc R
C16 C 0.0162(2) 0.08198(17) 0.29043(16) 0.0322(4) Uani 1 1 d .
C17 C 0.0753(3) -0.01292(17) 0.29208(16) 0.0341(4) Uani 1 1 d .
C121 C 0.0906(3) 0.40104(17) 0.31444(18) 0.0404(5) Uani 1 1 d .
C122 C 0.2654(3) 0.4744(2) 0.3719(3) 0.0615(7) Uani 1 1 d .
H122 H 0.3221 0.4823 0.4443 0.074 Uiso 1 1 calc R
C123 C 0.3570(4) 0.5358(3) 0.3235(3) 0.0799(10) Uani 1 1 d .
H123 H 0.4737 0.5858 0.3637 0.096 Uiso 1 1 calc R
C124 C 0.2765(5) 0.5232(3) 0.2170(3) 0.0794(10) Uani 1 1 d .
H124 H 0.3380 0.5644 0.1844 0.095 Uiso 1 1 calc R
C125 C 0.1054(5) 0.4500(3) 0.1582(3) 0.0815(10) Uani 1 1 d .
H125 H 0.0512 0.4407 0.0852 0.098 Uiso 1 1 calc R
C126 C 0.0108(4) 0.3887(2) 0.2069(2) 0.0619(7) Uani 1 1 d .
H126 H -0.1061 0.3396 0.1664 0.074 Uiso 1 1 calc R
C111 C -0.2511(3) 0.27129(17) 0.31281(15) 0.0341(4) Uani 1 1 d .
C116 C -0.3397(3) 0.3334(2) 0.26398(19) 0.0490(6) Uani 1 1 d .
H116 H -0.2776 0.4052 0.2622 0.059 Uiso 1 1 calc R
C115 C -0.5213(3) 0.2876(3) 0.2178(2) 0.0622(7) Uani 1 1 d .
H115 H -0.5804 0.3286 0.1843 0.075 Uiso 1 1 calc R
C114 C -0.6138(3) 0.1827(3) 0.2212(2) 0.0649(7) Uani 1 1 d .
H114 H -0.7353 0.1539 0.1918 0.078 Uiso 1 1 calc R
C113 C -0.5284(3) 0.1201(3) 0.2675(3) 0.0665(7) Uani 1 1 d .
H113 H -0.5916 0.0482 0.2685 0.080 Uiso 1 1 calc R
C112 C -0.3484(3) 0.1639(2) 0.3127(2) 0.0485(5) Uani 1 1 d .
H112 H -0.2911 0.1206 0.3437 0.058 Uiso 1 1 calc R
C131 C 0.0264(3) 0.45014(17) 0.51092(16) 0.0371(4) Uani 1 1 d .
H13A H -0.0353 0.4192 0.5524 0.044 Uiso 1 1 calc R
H13B H 0.1503 0.4828 0.5568 0.044 Uiso 1 1 calc R

loop_
_atom_site_aniso_label
_atom_site_aniso_U_11
_atom_site_aniso_U_22
_atom_site_aniso_U_33
_atom_site_aniso_U_23
_atom_site_aniso_U_13
_atom_site_aniso_U_12
Pd1 0.03288(9) 0.02769(8) 0.03085(8) 0.01228(6) 0.01063(6) 0.01458(6)
P1 0.0318(2) 0.0260(2) 0.0321(2) 0.01206(19) 0.01021(19) 0.01251(19)
O1 0.0601(9) 0.0387(8) 0.0335(7) 0.0150(6) 0.0134(7) 0.0279(7)
O2 0.0844(13) 0.0588(11) 0.0370(9) 0.0206(8) 0.0041(9) 0.0273(10)
N1 0.0391(9) 0.0294(8) 0.0348(8) 0.0127(7) 0.0130(7) 0.0172(7)
C1 0.0394(10) 0.0321(10) 0.0376(10) 0.0171(8) 0.0146(8) 0.0134(8)
C2 0.0586(14) 0.0357(11) 0.0417(11) 0.0159(9) 0.0187(10) 0.0195(10)
C3 0.0639(15) 0.0403(12) 0.0344(11) 0.0114(9) 0.0154(10) 0.0131(11)
C4 0.0496(13) 0.0417(12) 0.0372(11) 0.0199(9) 0.0080(10) 0.0121(10)
C8 0.0674(17) 0.0670(17) 0.0467(14) 0.0283(13) 0.0018(12) 0.0253(14)
C5 0.0500(12) 0.0420(11) 0.0418(11) 0.0214(9) 0.0116(10) 0.0206(10)
C6 0.0381(10) 0.0351(10) 0.0357(10) 0.0180(8) 0.0119(8) 0.0135(8)
C7 0.0457(11) 0.0359(10) 0.0430(11) 0.0205(9) 0.0165(9) 0.0226(9)
C9 0.0420(11) 0.0316(10) 0.0422(11) 0.0136(8) 0.0182(9) 0.0174(9)
C10 0.0713(16) 0.0463(13) 0.0511(13) 0.0201(11) 0.0199(12) 0.0364(12)
C11 0.0823(19) 0.0437(13) 0.0674(17) 0.0158(12) 0.0296(15) 0.0408(14)
C12 0.0657(16) 0.0407(12) 0.0555(14) 0.0090(11) 0.0275(12) 0.0256(12)
C18 0.0412(11) 0.0350(10) 0.0451(11) 0.0091(9) 0.0211(9) 0.0121(9)
C13 0.0511(13) 0.0435(12) 0.0377(11) 0.0046(9) 0.0166(10) 0.0128(10)
C14 0.0457(12) 0.0516(13) 0.0343(11) 0.0128(10) 0.0111(9) 0.0149(10)
C15 0.0395(11) 0.0409(11) 0.0377(11) 0.0141(9) 0.0118(9) 0.0169(9)
C16 0.0306(9) 0.0310(9) 0.0351(10) 0.0120(8) 0.0138(8) 0.0112(8)
C17 0.0336(10) 0.0310(9) 0.0390(10) 0.0132(8) 0.0168(8) 0.0109(8)
C121 0.0488(12) 0.0309(10) 0.0530(12) 0.0207(9) 0.0276(10) 0.0186(9)
C122 0.0434(13) 0.0664(17) 0.087(2) 0.0422(15) 0.0304(13) 0.0211(13)
C123 0.0613(18) 0.077(2) 0.133(3) 0.062(2) 0.058(2) 0.0278(16)
C124 0.102(3) 0.0578(17) 0.125(3) 0.052(2) 0.086(2) 0.0353(18)
C125 0.125(3) 0.0689(19) 0.0701(19) 0.0399(16) 0.057(2) 0.031(2)
C126 0.0799(19) 0.0502(14) 0.0519(14) 0.0239(12) 0.0304(14) 0.0095(13)
C111 0.0341(10) 0.0352(10) 0.0324(9) 0.0116(8) 0.0111(8) 0.0151(8)
C116 0.0483(13) 0.0429(12) 0.0468(12) 0.0150(10) 0.0045(10) 0.0214(10)
C115 0.0520(15) 0.0765(19) 0.0511(14) 0.0141(13) 0.0036(11) 0.0415(15)
C114 0.0356(12) 0.083(2) 0.0666(17) 0.0164(15) 0.0181(12) 0.0203(13)
C113 0.0392(13) 0.0706(18) 0.087(2) 0.0317(16) 0.0278(14) 0.0104(13)
C112 0.0385(12) 0.0502(13) 0.0627(15) 0.0288(11) 0.0220(11) 0.0154(10)
C131 0.0438(11) 0.0304(10) 0.0349(10) 0.0108(8) 0.0094(9) 0.0189(9)

loop_
_atom_type_symbol
_atom_type_description
_atom_type_scat_dispersion_real
_atom_type_scat_dispersion_imag
_atom_type_scat_source
C C 0.0033 0.0016 'International Tables Vol C Tables 4.2.6.8 and 6.1.1.4'
H H 0.0000 0.0000 'International Tables Vol C Tables 4.2.6.8 and 6.1.1.4'
N N 0.0061 0.0033 'International Tables Vol C Tables 4.2.6.8 and 6.1.1.4'
O O 0.0106 0.0060 'International Tables Vol C Tables 4.2.6.8 and 6.1.1.4'
P P 0.1023 0.0942 'International Tables Vol C Tables 4.2.6.8 and 6.1.1.4'
Pd Pd -0.9988 1.0072 'International Tables Vol C Tables 4.2.6.8 and 6.1.1.4'

loop_
_geom_angle_atom_site_label_1
_geom_angle_atom_site_label_2
_geom_angle_atom_site_label_3
_geom_angle
_geom_angle_site_symmetry_1
C16 Pd1 N1 82.98(7) .
C16 Pd1 O1 174.03(6) .
N1 Pd1 O1 91.19(6) .
C16 Pd1 P1 95.75(6) .
N1 Pd1 P1 176.49(5) .
O1 Pd1 P1 90.14(4) .
C111 P1 C121 108.67(10) .
C111 P1 C131 103.87(9) .
C121 P1 C131 102.71(10) .
C111 P1 Pd1 116.01(6) .
C121 P1 Pd1 115.33(7) .
C131 P1 Pd1 108.79(6) .
C1 O1 Pd1 125.47(12) .
C4 O2 C8 116.40(18) .
C7 N1 C9 122.11(16) .
C7 N1 Pd1 124.50(13) .
C9 N1 Pd1 113.33(12) .
O1 C1 C2 118.35(18) .
O1 C1 C6 125.22(18) .
C2 C1 C6 116.42(18) .
C3 C2 C1 122.6(2) .
C3 C2 H2 118.7 .
C1 C2 H2 118.7 .
C2 C3 C4 120.7(2) .
C2 C3 H3 119.7 .
C4 C3 H3 119.7 .
C5 C4 O2 125.3(2) .
C5 C4 C3 119.1(2) .
O2 C4 C3 115.6(2) .
O2 C8 H8A 109.5 .
O2 C8 H8B 109.5 .
H8A C8 H8B 109.5 .
O2 C8 H8C 109.5 .
H8A C8 H8C 109.5 .
H8B C8 H8C 109.5 .
C4 C5 C6 121.9(2) .
C4 C5 H5 119.0 .
C6 C5 H5 119.0 .
C7 C6 C1 125.00(18) .
C7 C6 C5 115.78(18) .
C1 C6 C5 119.21(19) .
N1 C7 C6 128.18(18) .
N1 C7 H7 115.9 .
C6 C7 H7 115.9 .
C10 C9 C17 121.00(19) .
C10 C9 N1 126.0(2) .
C17 C9 N1 113.03(16) .
C9 C10 C11 119.5(2) .
C9 C10 H10 120.2 .
C11 C10 H10 120.2 .
C12 C11 C10 121.1(2) .
C12 C11 H11 119.5 .
C10 C11 H11 119.5 .
C11 C12 C18 120.9(2) .
C11 C12 H12 119.5 .
C18 C12 H12 119.5 .
C13 C18 C12 123.3(2) .
C13 C18 C17 118.18(19) .
C12 C18 C17 118.5(2) .
C14 C13 C18 119.9(2) .
C14 C13 H13 120.0 .
C18 C13 H13 120.0 .
C13 C14 C15 121.4(2) .
C13 C14 H14 119.3 .
C15 C14 H14 119.3 .
C16 C15 C14 122.14(19) .
C16 C15 H15 118.9 .
C14 C15 H15 118.9 .
C15 C16 C17 116.41(18) .
C15 C16 Pd1 132.04(15) .
C17 C16 Pd1 111.55(14) .
C9 C17 C18 118.98(18) .
C9 C17 C16 119.08(17) .
C18 C17 C16 121.93(18) .
C126 C121 C122 118.3(2) .
C126 C121 P1 124.82(19) .
C122 C121 P1 116.86(18) .
C123 C122 C121 121.2(3) .
C123 C122 H122 119.4 .
C121 C122 H122 119.4 .
C124 C123 C122 120.0(3) .
C124 C123 H123 120.0 .
C122 C123 H123 120.0 .
C123 C124 C125 119.9(3) .
C123 C124 H124 120.0 .
C125 C124 H124 120.0 .
C124 C125 C126 120.6(3) .
C124 C125 H125 119.7 .
C126 C125 H125 119.7 .
C121 C126 C125 120.0(3) .
C121 C126 H126 120.0 .
C125 C126 H126 120.0 .
C112 C111 C116 118.37(19) .
C112 C111 P1 116.80(15) .
C116 C111 P1 124.59(16) .
C115 C116 C111 119.8(2) .
C115 C116 H116 120.1 .
C111 C116 H116 120.1 .
C114 C115 C116 120.6(2) .
C114 C115 H115 119.7 .
C116 C115 H115 119.7 .
C113 C114 C115 120.2(2) .
C113 C114 H114 119.9 .
C115 C114 H114 119.9 .
C114 C113 C112 119.9(3) .
C114 C113 H113 120.1 .
C112 C113 H113 120.1 .
C113 C112 C111 121.2(2) .
C113 C112 H112 119.4 .
C111 C112 H112 119.4 .
C131 C131 P1 115.42(18) 2_566
C131 C131 H13A 108.4 2_566
P1 C131 H13A 108.4 .
C131 C131 H13B 108.4 2_566
P1 C131 H13B 108.4 .
H13A C131 H13B 107.5 .

loop_
_geom_bond_atom_site_label_1
_geom_bond_atom_site_label_2
_geom_bond_distance
_geom_bond_site_symmetry_2
Pd1 C16 1.9923(19) .
Pd1 N1 2.0376(15) .
Pd1 O1 2.0700(14) .
Pd1 P1 2.2598(5) .
P1 C111 1.816(2) .
P1 C121 1.822(2) .
P1 C131 1.8331(19) .
O1 C1 1.301(2) .
O2 C4 1.378(3) .
O2 C8 1.413(3) .
N1 C7 1.288(3) .
N1 C9 1.426(2) .
C1 C2 1.419(3) .
C1 C6 1.421(3) .
C2 C3 1.365(3) .
C2 H2 0.9300 .
C3 C4 1.396(3) .
C3 H3 0.9300 .
C4 C5 1.354(3) .
C8 H8A 0.9600 .
C8 H8B 0.9600 .
C8 H8C 0.9600 .
C5 C6 1.430(3) .
C5 H5 0.9300 .
C6 C7 1.415(3) .
C7 H7 0.9300 .
C9 C10 1.369(3) .
C9 C17 1.418(3) .
C10 C11 1.408(3) .
C10 H10 0.9300 .
C11 C12 1.358(4) .
C11 H11 0.9300 .
C12 C18 1.416(3) .
C12 H12 0.9300 .
C18 C13 1.413(3) .
C18 C17 1.420(3) .
C13 C14 1.354(3) .
C13 H13 0.9300 .
C14 C15 1.403(3) .
C14 H14 0.9300 .
C15 C16 1.378(3) .
C15 H15 0.9300 .
C16 C17 1.426(3) .
C121 C126 1.374(3) .
C121 C122 1.386(3) .
C122 C123 1.383(4) .
C122 H122 0.9300 .
C123 C124 1.360(5) .
C123 H123 0.9300 .
C124 C125 1.364(5) .
C124 H124 0.9300 .
C125 C126 1.398(4) .
C125 H125 0.9300 .
C126 H126 0.9300 .
C111 C112 1.387(3) .
C111 C116 1.392(3) .
C116 C115 1.390(3) .
C116 H116 0.9300 .
C115 C114 1.369(4) .
C115 H115 0.9300 .
C114 C113 1.365(4) .
C114 H114 0.9300 .
C113 C112 1.378(3) .
C113 H113 0.9300 .
C112 H112 0.9300 .
C131 C131 1.518(4) 2_566
C131 H13A 0.9700 .
C131 H13B 0.9700 .
